data_7027935
loop_
_publ_author_name
'Splith, Katrin'
'Neundorf, Ines'
'Hu, Wanning'
'N'Dongo, Harmel W. Peindy'
'Vasylyeva, Vera'
'Merz, Klaus'
'Schatzschneider, Ulrich'

_publ_section_title
;
 Influence of the metal complex-to-peptide linker on the synthesis and
 properties of bioactive CpMn(CO)3 peptide conjugates
;
_journal_issue 10
_journal_name_full 'Dalton Transactions'
_journal_page_first 2536
_journal_page_last 2545
_journal_paper_doi 10.1039/b916907e
_journal_volume 39
_journal_year 2010
_chemical_formula_sum 'C16 H9 Mn O6'
_chemical_formula_weight 352.17
_chemical_name_systematic
;
?
;
_space_group_IT_number 14
_symmetry_cell_setting monoclinic
_symmetry_space_group_name_Hall '-P 2ybc'
_symmetry_space_group_name_H-M 'P 1 21/c 1'
_atom_sites_solution_hydrogens geom
_atom_sites_solution_primary direct
_atom_sites_solution_secondary difmap
_audit_creation_method SHELXL-97
_cell_angle_alpha 90.00
_cell_angle_beta 103.950(10)
_cell_angle_gamma 90.00
_cell_formula_units_Z 4
_cell_length_a 17.398(8)
_cell_length_b 7.379(3)
_cell_length_c 11.634(5)
_cell_measurement_reflns_used 'not measured'
_cell_measurement_temperature 213(2)
_cell_measurement_theta_max 'not measured'
_cell_measurement_theta_min 'not measured'
_cell_volume 1449.5(11)
_computing_cell_refinement 'SAINT (Siemens, 1996)'
_computing_data_collection 'SMART (Siemens, 1996)'
_computing_data_reduction 'SAINT (Siemens, 1996)'
_computing_molecular_graphics 'SHELXTL (Siemens, 1996)'
_computing_publication_material 'SHELXTL (Siemens, 1996)'
_computing_structure_refinement 'SHELXL-97 (Sheldrick, 1997)'
_computing_structure_solution 'SHELXS-97 (Sheldrick, 1990)'
_diffrn_ambient_temperature 213(2)
_diffrn_measured_fraction_theta_full 0.982
_diffrn_measured_fraction_theta_max 0.982
_diffrn_measurement_device_type 'Bruker axs CCD 1000'
_diffrn_measurement_method 'omega scan'
_diffrn_radiation_monochromator graphite
_diffrn_radiation_source 'fine-focus sealed tube'
_diffrn_radiation_type MoK\a
_diffrn_radiation_wavelength 0.71073
_diffrn_reflns_av_R_equivalents 0.0599
_diffrn_reflns_av_sigmaI/netI 0.0651
_diffrn_reflns_limit_h_max 20
_diffrn_reflns_limit_h_min -13
_diffrn_reflns_limit_k_max 8
_diffrn_reflns_limit_k_min -8
_diffrn_reflns_limit_l_max 13
_diffrn_reflns_limit_l_min -13
_diffrn_reflns_number 6822
_diffrn_reflns_theta_full 25.04
_diffrn_reflns_theta_max 25.04
_diffrn_reflns_theta_min 1.21
_exptl_absorpt_coefficient_mu 0.940
_exptl_absorpt_correction_T_max 0.9545
_exptl_absorpt_correction_T_min 0.7658
_exptl_absorpt_correction_type empirical
_exptl_crystal_colour yellow
_exptl_crystal_density_diffrn 1.614
_exptl_crystal_density_method 'not measured'
_exptl_crystal_description plate
_exptl_crystal_F_000 712
_exptl_crystal_size_max 0.30
_exptl_crystal_size_mid 0.20
_exptl_crystal_size_min 0.05
_refine_diff_density_max 0.858
_refine_diff_density_min -0.532
_refine_diff_density_rms 0.177
_refine_ls_extinction_coef 0.130(9)
_refine_ls_extinction_expression Fc^*^=kFc[1+0.001xFc^2^\l^3^/sin(2\q)]^-1/4^
_refine_ls_extinction_method SHELXL
_refine_ls_goodness_of_fit_ref 1.135
_refine_ls_hydrogen_treatment mixed
_refine_ls_matrix_type full
_refine_ls_number_parameters 213
_refine_ls_number_reflns 2520
_refine_ls_number_restraints 0
_refine_ls_restrained_S_all 1.135
_refine_ls_R_factor_all 0.0638
_refine_ls_R_factor_gt 0.0564
_refine_ls_shift/su_max 0.001
_refine_ls_shift/su_mean 0.000
_refine_ls_structure_factor_coef Fsqd
_refine_ls_weighting_details 'calc w=1/[\s^2^(Fo^2^)+(0.0879P)^2^+0.1251P] where P=(Fo^2^+2Fc^2^)/3'
_refine_ls_weighting_scheme calc
_refine_ls_wR_factor_gt 0.1365
_refine_ls_wR_factor_ref 0.1433
_reflns_number_gt 2163
_reflns_number_total 2520
_reflns_threshold_expression >2sigma(I)
_cod_data_source_file b916907esup1.cif
_cod_data_source_block 080121
_cod_original_sg_symbol_H-M P2(1)/c
_cod_database_code 7027935

loop_
_symmetry_equiv_pos_as_xyz
'x, y, z'
'-x, y+1/2, -z+1/2'
'-x, -y, -z'
'x, -y-1/2, z-1/2'

loop_
_atom_site_label
_atom_site_type_symbol
_atom_site_fract_x
_atom_site_fract_y
_atom_site_fract_z
_atom_site_U_iso_or_equiv
_atom_site_adp_type
_atom_site_occupancy
_atom_site_symmetry_multiplicity
_atom_site_calc_flag
_atom_site_refinement_flags
Mn1 Mn 0.14765(3) 0.26923(6) 0.51670(4) 0.0249(3) Uani 1 1 d .
O1 O 0.35400(14) 0.4091(3) 0.68279(18) 0.0340(6) Uani 1 1 d .
O2 O 0.50254(14) 0.1859(4) 0.3999(2) 0.0327(6) Uani 1 1 d .
O3 O 0.42931(13) 0.1244(3) 0.52875(19) 0.0309(5) Uani 1 1 d .
C1 C 0.27038(18) 0.2100(4) 0.5518(3) 0.0222(6) Uani 1 1 d .
C5 C 0.23242(18) 0.1415(4) 0.4386(3) 0.0256(7) Uani 1 1 d .
H5A H 0.2446 0.1762 0.3627 0.031 Uiso 1 1 calc R
C13 C 0.44731(18) 0.2235(4) 0.4546(3) 0.0234(7) Uani 1 1 d .
C6 C 0.32932(17) 0.3590(4) 0.5810(2) 0.0234(6) Uani 1 1 d .
C4 C 0.17615(19) 0.0102(4) 0.4529(3) 0.0297(7) Uani 1 1 d .
H4A H 0.1419 -0.0626 0.3892 0.036 Uiso 1 1 calc R
O5 O 0.16246(18) 0.5810(3) 0.6771(2) 0.0511(7) Uani 1 1 d .
C7 C 0.35133(16) 0.4613(4) 0.4807(2) 0.0229(7) Uani 1 1 d .
C10 C 0.38972(19) 0.6737(4) 0.3040(3) 0.0300(7) Uani 1 1 d .
H10A H 0.4023 0.7448 0.2440 0.036 Uiso 1 1 calc R
C12 C 0.40693(16) 0.4001(4) 0.4205(2) 0.0216(6) Uani 1 1 d .
C3 C 0.18045(18) -0.0032(4) 0.5763(3) 0.0291(7) Uani 1 1 d .
H3A H 0.1487 -0.0861 0.6133 0.035 Uiso 1 1 calc R
C2 C 0.23771(18) 0.1167(4) 0.6362(3) 0.0266(7) Uani 1 1 d .
H2A H 0.2540 0.1327 0.7232 0.032 Uiso 1 1 calc R
C8 C 0.31586(18) 0.6295(4) 0.4513(3) 0.0290(7) Uani 1 1 d .
H8A H 0.2787 0.6723 0.4916 0.035 Uiso 1 1 calc R
C9 C 0.3348(2) 0.7346(4) 0.3633(3) 0.0319(8) Uani 1 1 d .
H9A H 0.3102 0.8476 0.3439 0.038 Uiso 1 1 calc R
C15 C 0.1555(2) 0.4595(4) 0.6144(3) 0.0315(7) Uani 1 1 d .
C11 C 0.42633(18) 0.5064(4) 0.3334(3) 0.0274(7) Uani 1 1 d .
H11A H 0.4643 0.4655 0.2940 0.033 Uiso 1 1 calc R
O4 O 0.0973(3) 0.5045(5) 0.3084(3) 0.0917(14) Uani 1 1 d .
O6 O -0.01695(19) 0.2144(5) 0.5303(4) 0.0814(12) Uani 1 1 d .
C14 C 0.1167(3) 0.4128(6) 0.3893(3) 0.0501(10) Uani 1 1 d .
C16 C 0.0469(3) 0.2340(5) 0.5234(4) 0.0480(11) Uani 1 1 d .
H1 H 0.517(3) 0.101(7) 0.418(4) 0.061(16) Uiso 1 1 d .

loop_
_atom_site_aniso_label
_atom_site_aniso_U_11
_atom_site_aniso_U_22
_atom_site_aniso_U_33
_atom_site_aniso_U_23
_atom_site_aniso_U_13
_atom_site_aniso_U_12
Mn1 0.0226(4) 0.0257(4) 0.0264(4) -0.00018(17) 0.0058(2) 0.00182(17)
O1 0.0412(14) 0.0318(12) 0.0266(11) -0.0034(9) 0.0031(9) -0.0025(10)
O2 0.0324(14) 0.0301(13) 0.0399(13) 0.0092(11) 0.0176(10) 0.0133(11)
O3 0.0287(12) 0.0258(11) 0.0425(12) 0.0089(10) 0.0167(10) 0.0092(9)
C1 0.0214(16) 0.0221(14) 0.0237(15) 0.0008(11) 0.0067(12) 0.0040(11)
C5 0.0276(16) 0.0234(15) 0.0277(14) -0.0023(12) 0.0102(12) 0.0002(12)
C13 0.0167(15) 0.0253(15) 0.0267(15) -0.0024(12) 0.0020(12) 0.0016(11)
C6 0.0209(15) 0.0197(14) 0.0295(15) 0.0000(12) 0.0062(12) 0.0052(11)
C4 0.0324(18) 0.0249(15) 0.0334(16) -0.0058(12) 0.0109(13) -0.0024(13)
O5 0.075(2) 0.0321(14) 0.0432(14) -0.0064(11) 0.0089(13) 0.0102(13)
C7 0.0203(16) 0.0213(15) 0.0263(15) -0.0020(11) 0.0043(12) -0.0012(11)
C10 0.0296(17) 0.0283(16) 0.0326(16) 0.0062(13) 0.0086(13) 0.0010(13)
C12 0.0154(14) 0.0213(14) 0.0259(14) -0.0010(11) 0.0005(11) 0.0016(11)
C3 0.0307(17) 0.0222(15) 0.0361(17) 0.0037(12) 0.0115(13) 0.0005(13)
C2 0.0303(17) 0.0251(15) 0.0261(14) 0.0034(12) 0.0102(12) 0.0061(12)
C8 0.0283(17) 0.0235(15) 0.0368(16) 0.0011(13) 0.0106(13) 0.0052(13)
C9 0.0310(19) 0.0202(15) 0.0427(19) 0.0065(13) 0.0055(15) 0.0059(12)
C15 0.0339(18) 0.0273(17) 0.0331(16) 0.0058(14) 0.0078(13) 0.0063(13)
C11 0.0254(16) 0.0290(16) 0.0284(15) 0.0009(12) 0.0080(12) 0.0012(12)
O4 0.127(3) 0.105(3) 0.0466(17) 0.0341(19) 0.0275(18) 0.069(3)
O6 0.0294(19) 0.067(2) 0.154(4) -0.021(2) 0.035(2) -0.0094(15)
C14 0.062(3) 0.057(2) 0.0332(18) 0.0063(17) 0.0134(17) 0.027(2)
C16 0.031(2) 0.038(2) 0.075(3) -0.0106(17) 0.0105(19) -0.0014(15)

loop_
_atom_type_symbol
_atom_type_description
_atom_type_scat_dispersion_real
_atom_type_scat_dispersion_imag
_atom_type_scat_source
C C 0.0033 0.0016 'International Tables Vol C Tables 4.2.6.8 and 6.1.1.4'
H H 0.0000 0.0000 'International Tables Vol C Tables 4.2.6.8 and 6.1.1.4'
O O 0.0106 0.0060 'International Tables Vol C Tables 4.2.6.8 and 6.1.1.4'
Mn Mn 0.3368 0.7283 'International Tables Vol C Tables 4.2.6.8 and 6.1.1.4'

loop_
_geom_angle_atom_site_label_1
_geom_angle_atom_site_label_2
_geom_angle_atom_site_label_3
_geom_angle
C15 Mn1 C16 90.68(16)
C15 Mn1 C14 91.33(16)
C16 Mn1 C14 91.1(2)
C15 Mn1 C1 96.90(13)
C16 Mn1 C1 155.74(17)
C14 Mn1 C1 111.61(16)
C15 Mn1 C5 131.54(14)
C16 Mn1 C5 137.69(15)
C14 Mn1 C5 90.55(15)
C1 Mn1 C5 38.94(11)
C15 Mn1 C2 93.89(13)
C16 Mn1 C2 117.69(17)
C14 Mn1 C2 150.59(16)
C1 Mn1 C2 39.02(11)
C5 Mn1 C2 64.65(11)
C15 Mn1 C4 157.95(14)
C16 Mn1 C4 101.26(15)
C14 Mn1 C4 106.72(15)
C1 Mn1 C4 65.04(11)
C5 Mn1 C4 38.61(11)
C2 Mn1 C4 64.18(12)
C15 Mn1 C3 123.56(13)
C16 Mn1 C3 92.10(15)
C14 Mn1 C3 144.90(15)
C1 Mn1 C3 64.53(12)
C5 Mn1 C3 64.40(11)
C2 Mn1 C3 37.63(12)
C4 Mn1 C3 38.54(12)
C13 O2 H1 108(4)
C5 C1 C2 107.1(3)
C5 C1 C6 128.2(3)
C2 C1 C6 124.6(3)
C5 C1 Mn1 70.88(18)
C2 C1 Mn1 71.45(18)
C6 C1 Mn1 119.9(2)
C4 C5 C1 108.4(3)
C4 C5 Mn1 71.52(17)
C1 C5 Mn1 70.18(17)
C4 C5 H5A 125.8
C1 C5 H5A 125.8
Mn1 C5 H5A 125.8
O3 C13 O2 124.0(3)
O3 C13 C12 121.6(3)
O2 C13 C12 114.4(3)
O1 C6 C1 120.7(3)
O1 C6 C7 120.2(3)
C1 C6 C7 118.8(2)
C5 C4 C3 107.3(3)
C5 C4 Mn1 69.87(17)
C3 C4 Mn1 70.98(17)
C5 C4 H4A 126.3
C3 C4 H4A 126.3
Mn1 C4 H4A 126.3
C8 C7 C12 119.0(3)
C8 C7 C6 117.0(2)
C12 C7 C6 124.0(3)
C9 C10 C11 119.7(3)
C9 C10 H10A 120.1
C11 C10 H10A 120.1
C11 C12 C7 120.2(3)
C11 C12 C13 120.5(3)
C7 C12 C13 119.2(3)
C2 C3 C4 108.6(3)
C2 C3 Mn1 70.72(17)
C4 C3 Mn1 70.48(17)
C2 C3 H3A 125.7
C4 C3 H3A 125.7
Mn1 C3 H3A 125.7
C3 C2 C1 108.6(3)
C3 C2 Mn1 71.65(18)
C1 C2 Mn1 69.53(17)
C3 C2 H2A 125.7
C1 C2 H2A 125.7
Mn1 C2 H2A 125.7
C9 C8 C7 120.7(3)
C9 C8 H8A 119.7
C7 C8 H8A 119.7
C10 C9 C8 120.2(3)
C10 C9 H9A 119.9
C8 C9 H9A 119.9
O5 C15 Mn1 178.3(3)
C12 C11 C10 120.2(3)
C12 C11 H11A 119.9
C10 C11 H11A 119.9
O4 C14 Mn1 179.8(5)
O6 C16 Mn1 178.2(4)

loop_
_geom_bond_atom_site_label_1
_geom_bond_atom_site_label_2
_geom_bond_distance
Mn1 C15 1.791(3)
Mn1 C16 1.791(4)
Mn1 C14 1.795(4)
Mn1 C1 2.121(3)
Mn1 C5 2.130(3)
Mn1 C2 2.146(3)
Mn1 C4 2.152(3)
Mn1 C3 2.158(3)
O1 C6 1.216(3)
O2 C13 1.304(4)
O2 H1 0.69(5)
O3 C13 1.228(4)
C1 C5 1.417(4)
C1 C2 1.425(4)
C1 C6 1.486(4)
C5 C4 1.416(4)
C5 H5A 0.9900
C13 C12 1.488(4)
C6 C7 1.515(4)
C4 C3 1.422(4)
C4 H4A 0.9900
O5 C15 1.143(4)
C7 C8 1.392(4)
C7 C12 1.398(4)
C10 C9 1.382(5)
C10 C11 1.393(4)
C10 H10A 0.9400
C12 C11 1.386(4)
C3 C2 1.388(4)
C3 H3A 0.9900
C2 H2A 0.9900
C8 C9 1.386(5)
C8 H8A 0.9400
C9 H9A 0.9400
C11 H11A 0.9400
O4 C14 1.142(4)
O6 C16 1.143(5)
